data_1573798
_journal_paper_doi 10.1039/D4CC06597B
_chemical_absolute_configuration unk
_chemical_formula_moiety 'C21 H19 F2 N O2'
_chemical_formula_sum 'C21 H19 F2 N O2'
_chemical_formula_weight 355.37
_space_group_crystal_system monoclinic
_space_group_IT_number 9
_space_group_name_Hall 'I -2ya'
_space_group_name_H-M_alt 'I 1 a 1'
_atom_sites_solution_hydrogens geom
_atom_sites_solution_primary dual
_audit_creation_date 2023-04-26
_audit_creation_method
;
Olex2 1.3-ac4
(compiled 2019.04.23 svn.r3594 for Rigaku Oxford Diffraction, GUI svn.r5739)
;
_audit_update_record
;
2024-12-10 deposited with the CCDC.	2025-01-29 downloaded from the CCDC.
;
_cell_angle_alpha 90
_cell_angle_beta 103.850(2)
_cell_angle_gamma 90
_cell_formula_units_Z 4
_cell_length_a 9.7705(2)
_cell_length_b 13.1781(3)
_cell_length_c 14.4870(4)
_cell_measurement_reflns_used 8309
_cell_measurement_temperature 271.8(9)
_cell_measurement_theta_max 76.7210
_cell_measurement_theta_min 4.5580
_cell_volume 1811.07(8)
_computing_cell_refinement 'CrysAlisPro 1.171.41.113a (Rigaku OD, 2021)'
_computing_data_collection 'CrysAlisPro 1.171.41.113a (Rigaku OD, 2021)'
_computing_data_reduction 'CrysAlisPro 1.171.41.113a (Rigaku OD, 2021)'
_computing_molecular_graphics 'Olex2 (Dolomanov et al., 2009)'
_computing_publication_material 'Olex2 (Dolomanov et al., 2009)'
_computing_structure_refinement 'ShelXL (Sheldrick, 2015)'
_computing_structure_solution 'ShelXT (Sheldrick, 2015)'
_diffrn_ambient_environment N~2~
_diffrn_ambient_temperature 271.8(9)
_diffrn_detector 'Hybrid Pixel Array Detector'
_diffrn_detector_area_resol_mean 10.0000
_diffrn_detector_type HyPix
_diffrn_measured_fraction_theta_full 0.999
_diffrn_measured_fraction_theta_max 0.967
_diffrn_measurement_details
;
List of Runs (angles in degrees, time in seconds):

  # Type    Start    End  Width  t~exp~   \w     \q     \k     \f   Frames
#--------------------------------------------------------------------------
  1  \w     65.00 102.00   0.50    0.05    --   44.44 147.00  85.00   74
  2  \w     62.00 168.00   0.50    0.29    --  112.00 147.00  85.00  212
  3  \w    102.00 127.00   0.50    0.29    --  112.00 124.00 -79.00   50
  4  \w    127.00 152.00   0.50    0.29    --  112.00  61.00-150.00   50
  5  \w     97.00 122.00   0.50    0.29    --  112.00  61.00-150.00   50
  6  \w     44.00  92.00   0.50    0.29    --  112.00 -94.00-120.00   96
  7  \w     50.00  75.00   0.50    0.29    --  112.00-124.00-159.00   50
  8  \w     82.00 107.00   0.50    0.29    --  112.00-125.00 -60.00   50
  9  \w     51.00  77.00   0.50    0.29    --  112.00-125.00 -60.00   52
 10  \w     59.00  84.00   0.50    0.29    --  112.00-147.00  35.00   50
 11  \w     40.00 111.00   0.50    0.29    --  112.00-125.00 150.00  142
 12  \w    -25.00  22.00   0.50    0.05    --   44.44 -19.00   0.00   94
 13  \w    -33.00  12.00   0.50    0.05    --   44.44 -19.00 -60.00   90
 14  \w     58.00 102.00   0.50    0.29    --  112.00 -77.00-180.00   88
 15  \w     56.00  82.00   0.50    0.29    --  112.00 -77.00   0.00   52
 16  \w     39.00  67.00   0.50    0.29    --  112.00 -61.00  30.00   56
 17  \w   -173.00-118.00   0.50    0.29    -- -100.00 -45.00-150.00  110
 18  \w   -136.00 -90.00   0.50    0.29    -- -100.00-147.00  35.00   92
 19  \w   -118.00 -67.00   0.50    0.05    --  -44.44-147.00  35.00  102
 20  \w   -173.00 -90.00   0.50    0.29    -- -100.00 -61.00 -60.00  166
 21  \w    -28.00  25.00   0.50    0.05    --  -44.44  19.00-120.00  106
 22  \w    -53.00 -28.00   0.50    0.29    -- -100.00  45.00  60.00   50
 23  \w    -54.00 -27.00   0.50    0.29    -- -100.00  45.00  90.00   54
 24  \w    -53.00 -27.00   0.50    0.29    -- -100.00  45.00 150.00   52
 25  \w    -95.00 -70.00   0.50    0.05    --  -44.44 147.00  85.00   50
 26  \w   -127.00 -81.00   0.50    0.29    -- -100.00 147.00  85.00   92
 27  \w    -92.00 -67.00   0.50    0.29    -- -100.00 124.00 -79.00   50
 28  \w    -96.00 -46.00   0.50    0.05    --  -44.44 124.00 -79.00  100
 29  \w     74.00 110.00   0.50    0.05    --  112.00-124.00-159.00   72
 30  \w    -44.00 -11.00   0.50    0.05    --  -44.32  37.00-180.00   66
 31  \w      0.00  26.00   0.50    0.05    --  -44.32  37.00-180.00   52
 32  \w    -32.00  10.00   0.50    0.05    --   44.32 -19.00-150.00   84
 33  \w     42.00 123.00   0.50    0.05    --   44.32  19.00  30.00  162
 34  \w      3.00  39.00   0.50    0.05    --   44.32 -37.00 -30.00   72
 35  \w   -103.00 -72.00   0.50    0.05    -- -100.00 125.00  90.00   62
 36  \w   -129.00 -88.00   0.50    0.05    -- -100.00 -61.00 120.00   82
 37  \w    -73.00 -37.00   0.50    0.05    -- -100.00 125.00-120.00   72
 38  \w   -110.00 -85.00   0.50    0.05    -- -100.00 124.00 -79.00   50
 39  \w   -108.00 -60.00   0.50    0.05    -- -100.00 125.00  30.00   96
 40  \w    -53.00 -27.00   0.50    0.05    -- -100.00  45.00-120.00   52
 41  \w    -57.00 -29.00   0.50    0.05    -- -100.00 125.00  30.00   56
 42  \w   -108.00 -78.00   0.50    0.05    -- -100.00  77.00  90.00   60
 43  \w    -52.00 -26.00   0.50    0.05    -- -100.00 125.00  90.00   52
 44  \w   -173.00-134.00   0.50    0.05    -- -100.00 -61.00 120.00   78
 45  \w    -60.00 -34.00   0.50    0.05    -- -100.00  77.00 -90.00   52
 46  \w   -158.00 -81.00   0.50    0.05    -- -100.00 -30.00  30.00  154
 47  \w   -106.00 -80.00   0.50    0.05    -- -100.00  77.00 -90.00   52
 48  \w    -64.00 -38.00   0.50    0.05    -- -100.00 124.00 -79.00   52
 49  \w    -52.00 -26.00   0.50    0.05    -- -100.00  45.00-150.00   52
 50  \w   -163.00 -83.00   0.50    0.05    -- -100.00-125.00-180.00  160
 51  \w    -67.00 -41.00   0.50    0.05    -- -100.00  77.00  90.00   52
 52  \w     39.00  64.00   0.50    0.05    --  112.00 -61.00 -60.00   50
 53  \w     81.00 106.00   0.50    0.05    --  112.00-125.00  90.00   50
 54  \w     39.00  64.00   0.50    0.05    --  112.00 -61.00-180.00   50
 55  \w     42.00  67.00   0.50    0.05    --  112.00-125.00  90.00   50
 56  \w     39.00  64.00   0.50    0.05    --  112.00 -61.00   0.00   50
 57  \w     66.00  91.00   0.50    0.05    --  112.00 -94.00-150.00   50
 58  \w    142.00 171.00   0.50    0.05    --  112.00  15.00  30.00   58
 59  \w     83.00 109.00   0.50    0.05    --  112.00  15.00  30.00   52
 60  \w     87.00 112.00   0.50    0.05    --  112.00-125.00  30.00   50
 61  \w    149.00 175.00   0.50    0.05    --  112.00  61.00   0.00   52
 62  \w   -117.00 -92.00   0.50    0.05    --  -44.32-147.00  35.00   50
;
_diffrn_measurement_device 'four-circle diffractometer'
_diffrn_measurement_device_type 'ROD, Synergy Custom system, HyPix'
_diffrn_measurement_method '\w scans'
_diffrn_orient_matrix_type 'CrysAlisPro convention (1999,Acta A55,543-557)'
_diffrn_orient_matrix_UB_11 -0.0415636000
_diffrn_orient_matrix_UB_12 -0.0602157000
_diffrn_orient_matrix_UB_13 -0.0936833000
_diffrn_orient_matrix_UB_21 0.0381578000
_diffrn_orient_matrix_UB_22 -0.0998134000
_diffrn_orient_matrix_UB_23 0.0555516000
_diffrn_orient_matrix_UB_31 -0.1522878000
_diffrn_orient_matrix_UB_32 -0.0085889000
_diffrn_orient_matrix_UB_33 0.0115641000
_diffrn_radiation_monochromator mirror
_diffrn_radiation_probe x-ray
_diffrn_radiation_type 'Cu K\a'
_diffrn_radiation_wavelength 1.54184
_diffrn_reflns_av_R_equivalents 0.0321
_diffrn_reflns_av_unetI/netI 0.0193
_diffrn_reflns_Laue_measured_fraction_full 0.999
_diffrn_reflns_Laue_measured_fraction_max 0.967
_diffrn_reflns_limit_h_max 8
_diffrn_reflns_limit_h_min -11
_diffrn_reflns_limit_k_max 16
_diffrn_reflns_limit_k_min -16
_diffrn_reflns_limit_l_max 18
_diffrn_reflns_limit_l_min -18
_diffrn_reflns_number 12116
_diffrn_reflns_point_group_measured_fraction_full 0.755
_diffrn_reflns_point_group_measured_fraction_max 0.716
_diffrn_reflns_theta_full 67.684
_diffrn_reflns_theta_max 77.561
_diffrn_reflns_theta_min 4.598
_diffrn_source 'Rotating-anode X-ray tube'
_diffrn_source_type 'Rigaku (Cu) X-ray Source'
_exptl_absorpt_coefficient_mu 0.812
_exptl_absorpt_correction_T_max 1.00000
_exptl_absorpt_correction_T_min 0.95679
_exptl_absorpt_correction_type multi-scan
_exptl_absorpt_process_details
;
CrysAlisPro 1.171.41.113a (Rigaku Oxford Diffraction, 2021)
Empirical absorption correction using spherical harmonics,
implemented in SCALE3 ABSPACK scaling algorithm.
;
_exptl_crystal_colour 'clear light colourless'
_exptl_crystal_colour_lustre clear
_exptl_crystal_colour_modifier light
_exptl_crystal_colour_primary colourless
_exptl_crystal_density_diffrn 1.303
_exptl_crystal_description needle
_exptl_crystal_F_000 744
_exptl_crystal_size_max 0.11
_exptl_crystal_size_mid 0.07
_exptl_crystal_size_min 0.05
_refine_diff_density_max 0.133
_refine_diff_density_min -0.165
_refine_diff_density_rms 0.032
_refine_ls_abs_structure_details
;
 Flack x determined using 699 quotients [(I+)-(I-)]/[(I+)+(I-)]
 (Parsons, Flack and Wagner, Acta Cryst. B69 (2013) 249-259).
;
_refine_ls_abs_structure_Flack -0.08(11)
_refine_ls_extinction_method none
_refine_ls_goodness_of_fit_ref 1.103
_refine_ls_hydrogen_treatment constr
_refine_ls_matrix_type full
_refine_ls_number_parameters 238
_refine_ls_number_reflns 2762
_refine_ls_number_restraints 2
_refine_ls_restrained_S_all 1.102
_refine_ls_R_factor_all 0.0406
_refine_ls_R_factor_gt 0.0372
_refine_ls_shift/su_max 0.000
_refine_ls_shift/su_mean 0.000
_refine_ls_structure_factor_coef Fsqd
_refine_ls_weighting_details 'w=1/[\s^2^(Fo^2^)+(0.0720P)^2^+0.0594P] where P=(Fo^2^+2Fc^2^)/3'
_refine_ls_weighting_scheme calc
_refine_ls_wR_factor_gt 0.1048
_refine_ls_wR_factor_ref 0.1082
_reflns_Friedel_coverage 0.476
_reflns_Friedel_fraction_full 0.510
_reflns_Friedel_fraction_max 0.463
_reflns_number_gt 2484
_reflns_number_total 2762
_reflns_threshold_expression 'I > 2\s(I)'
_cod_data_source_file d4cc06597b3.cif
_cod_data_source_block huyuehong1-zhfm_0426_auto
_cod_original_cell_volume 1811.06(8)
_cod_database_code 1573798
_shelx_shelxl_version_number 2018/3
_shelx_space_group_comment
;
The symmetry employed for this shelxl refinement is uniquely defined
by the following loop, which should always be used as a source of
symmetry information in preference to the above space-group names.
They are only intended as comments.
;
_reflns_odcompleteness_completeness 99.83
_reflns_odcompleteness_iscentric 1
_reflns_odcompleteness_theta 69.95
_olex2_refinement_description
;
1. Fixed Uiso
 At 1.2 times of:
  All C(H) groups, All N(H) groups
 At 1.5 times of:
  All C(H,H,H) groups
2.a Ternary CH refined with riding coordinates:
 C2(H2)
2.b Aromatic/amide H refined with riding coordinates:
 N1(H1), C7(H7), C8(H8), C10(H10), C11(H11), C13(H13), C17(H17), C19(H19),
 C20(H20)
2.c Idealised Me refined as rotating group:
 C14(H14A,H14B,H14C), C18(H18A,H18B,H18C), C21(H21A,H21B,H21C)
;
_olex2_submission_special_instructions 'No special instructions were received'
_oxdiff_exptl_absorpt_empirical_details
;
Empirical correction (ABSPACK) includes:
- Absorption correction using spherical harmonics
- Frame scaling
;
_oxdiff_exptl_absorpt_empirical_full_max 2.709
_oxdiff_exptl_absorpt_empirical_full_min 0.400

loop_
_space_group_symop_operation_xyz
'x, y, z'
'x+1/2, -y, z'
'x+1/2, y+1/2, z+1/2'
'x+1, -y+1/2, z+1/2'

loop_
_atom_site_label
_atom_site_type_symbol
_atom_site_fract_x
_atom_site_fract_y
_atom_site_fract_z
_atom_site_U_iso_or_equiv
_atom_site_adp_type
_atom_site_occupancy
_atom_site_site_symmetry_order
_atom_site_calc_flag
_atom_site_refinement_flags_posn
_atom_site_refinement_flags_adp
_atom_site_refinement_flags_occupancy
_atom_site_disorder_assembly
_atom_site_disorder_group
F1 F 0.1309(3) 0.9556(2) 0.3893(2) 0.1391(12) Uani 1 1 d . . . . .
F2 F 0.7717(3) 0.1450(2) 0.6685(2) 0.1350(12) Uani 1 1 d . . . . .
O1 O 0.37612(17) 0.48273(15) 0.37697(14) 0.0662(5) Uani 1 1 d . . . . .
O2 O 0.7432(4) 0.8122(2) 0.6275(3) 0.1434(17) Uani 1 1 d . . . . .
N1 N 0.59883(16) 0.54165(14) 0.40928(12) 0.0468(4) Uani 1 1 d . . . . .
H1 H 0.677302 0.542335 0.392234 0.056 Uiso 1 1 calc R . . . .
C1 C 0.4888(2) 0.49151(16) 0.35459(16) 0.0493(4) Uani 1 1 d . . . . .
C2 C 0.5910(2) 0.59451(16) 0.49557(13) 0.0462(4) Uani 1 1 d . . . . .
H2 H 0.496222 0.583933 0.505336 0.055 Uiso 1 1 calc R . . . .
C3 C 0.4826(2) 0.77504(18) 0.46990(16) 0.0546(5) Uani 1 1 d . . . . .
C4 C 0.6963(2) 0.5565(2) 0.58405(14) 0.0533(5) Uani 1 1 d . . . . .
C5 C 0.6163(2) 0.71132(18) 0.49340(17) 0.0549(5) Uani 1 1 d . . . . .
C6 C 0.7168(2) 0.4476(2) 0.60371(15) 0.0590(6) Uani 1 1 d . . . . .
C7 C 0.2380(3) 0.7967(2) 0.3900(2) 0.0783(8) Uani 1 1 d . . . . .
H7 H 0.153731 0.769982 0.354396 0.094 Uiso 1 1 calc R . . . .
C8 C 0.4856(4) 0.8769(2) 0.4947(3) 0.0790(8) Uani 1 1 d . . . . .
H8 H 0.569088 0.904900 0.530255 0.095 Uiso 1 1 calc R . . . .
C9 C 0.7087(3) 0.7303(2) 0.5936(2) 0.0762(8) Uani 1 1 d . . . . .
C10 C 0.3556(3) 0.7360(2) 0.41699(18) 0.0632(6) Uani 1 1 d . . . . .
H10 H 0.350044 0.667969 0.399560 0.076 Uiso 1 1 calc R . . . .
C11 C 0.6063(3) 0.3795(2) 0.5757(2) 0.0679(6) Uani 1 1 d . . . . .
H11 H 0.518995 0.402947 0.541610 0.081 Uiso 1 1 calc R . . . .
C12 C 0.2466(4) 0.8958(3) 0.4161(2) 0.0854(9) Uani 1 1 d . . . . .
C13 C 0.8475(3) 0.4101(3) 0.65298(18) 0.0734(7) Uani 1 1 d . . . . .
H13 H 0.923013 0.454480 0.672175 0.088 Uiso 1 1 calc R . . . .
C14 C 0.5130(3) 0.4489(3) 0.26405(19) 0.0708(7) Uani 1 1 d . . . . .
H14A H 0.463811 0.385511 0.250235 0.106 Uiso 1 1 calc GR . . . .
H14B H 0.612018 0.438003 0.270799 0.106 Uiso 1 1 calc GR . . . .
H14C H 0.478520 0.495725 0.213037 0.106 Uiso 1 1 calc GR . . . .
C15 C 0.7553(2) 0.6340(2) 0.64010(16) 0.0634(6) Uani 1 1 d . . . . .
C16 C 0.7546(4) 0.2447(3) 0.6468(3) 0.0908(10) Uani 1 1 d . . . . .
C17 C 0.3680(5) 0.9375(3) 0.4680(3) 0.0986(12) Uani 1 1 d . . . . .
H17 H 0.371608 1.005654 0.485195 0.118 Uiso 1 1 calc R . . . .
C18 C 0.7075(3) 0.7393(2) 0.4241(3) 0.0758(7) Uani 1 1 d . . . . .
H18A H 0.790647 0.697807 0.436856 0.114 Uiso 1 1 calc GR . . . .
H18B H 0.734015 0.809459 0.432119 0.114 Uiso 1 1 calc GR . . . .
H18C H 0.654606 0.728043 0.359960 0.114 Uiso 1 1 calc GR . . . .
C19 C 0.8662(4) 0.3080(3) 0.6736(2) 0.0920(12) Uani 1 1 d . . . . .
H19 H 0.953965 0.283124 0.705330 0.110 Uiso 1 1 calc R . . . .
C20 C 0.6238(4) 0.2771(3) 0.5976(3) 0.0829(8) Uani 1 1 d . . . . .
H20 H 0.549258 0.231798 0.579610 0.099 Uiso 1 1 calc R . . . .
C21 C 0.8526(4) 0.6334(3) 0.73768(19) 0.0894(10) Uani 1 1 d . . . . .
H21A H 0.831852 0.575890 0.772609 0.134 Uiso 1 1 calc GR . . . .
H21B H 0.839721 0.694657 0.770494 0.134 Uiso 1 1 calc GR . . . .
H21C H 0.948521 0.629422 0.732266 0.134 Uiso 1 1 calc GR . . . .

loop_
_atom_site_aniso_label
_atom_site_aniso_U_11
_atom_site_aniso_U_22
_atom_site_aniso_U_33
_atom_site_aniso_U_23
_atom_site_aniso_U_13
_atom_site_aniso_U_12
F1 0.1012(17) 0.1147(17) 0.174(3) -0.0374(17) -0.0211(17) 0.0606(14)
F2 0.160(3) 0.1011(15) 0.168(3) 0.0764(17) 0.086(2) 0.0546(16)
O1 0.0356(8) 0.0797(11) 0.0838(11) -0.0122(9) 0.0156(7) -0.0115(7)
O2 0.142(3) 0.0846(16) 0.153(3) -0.0423(18) -0.065(2) -0.0008(17)
N1 0.0290(7) 0.0608(10) 0.0505(8) -0.0013(7) 0.0095(6) -0.0018(6)
C1 0.0340(10) 0.0524(10) 0.0592(10) -0.0017(9) 0.0068(8) -0.0003(8)
C2 0.0326(8) 0.0571(11) 0.0481(8) -0.0010(8) 0.0083(7) -0.0002(7)
C3 0.0514(12) 0.0565(12) 0.0554(10) 0.0006(9) 0.0121(9) 0.0016(9)
C4 0.0375(10) 0.0743(14) 0.0491(9) 0.0029(9) 0.0120(8) 0.0024(9)
C5 0.0405(11) 0.0584(12) 0.0636(11) -0.0040(10) 0.0079(9) -0.0041(8)
C6 0.0477(12) 0.0815(15) 0.0512(10) 0.0139(10) 0.0182(9) 0.0108(10)
C7 0.0591(14) 0.0847(18) 0.0804(16) -0.0169(14) -0.0044(12) 0.0178(13)
C8 0.0723(17) 0.0595(14) 0.097(2) -0.0065(13) 0.0045(15) -0.0007(12)
C9 0.0541(15) 0.0827(18) 0.0806(16) -0.0199(14) -0.0061(12) -0.0015(12)
C10 0.0526(13) 0.0668(14) 0.0644(12) -0.0117(11) 0.0026(10) 0.0102(11)
C11 0.0571(14) 0.0747(16) 0.0758(15) 0.0163(13) 0.0239(12) 0.0111(12)
C12 0.0733(18) 0.0830(19) 0.092(2) -0.0076(16) 0.0046(15) 0.0290(15)
C13 0.0552(14) 0.103(2) 0.0626(13) 0.0246(14) 0.0161(11) 0.0176(14)
C14 0.0566(15) 0.0847(18) 0.0672(14) -0.0209(12) 0.0067(11) 0.0009(12)
C15 0.0412(11) 0.0940(18) 0.0516(10) -0.0087(11) 0.0041(9) 0.0005(11)
C16 0.104(3) 0.088(2) 0.094(2) 0.0450(18) 0.0515(19) 0.0338(19)
C17 0.097(2) 0.0625(16) 0.124(3) -0.0129(18) 0.001(2) 0.0176(17)
C18 0.0595(15) 0.0669(15) 0.109(2) 0.0021(14) 0.0369(14) -0.0100(12)
C19 0.079(2) 0.123(3) 0.0818(18) 0.048(2) 0.0333(16) 0.043(2)
C20 0.085(2) 0.0754(17) 0.097(2) 0.0219(15) 0.0399(17) 0.0057(15)
C21 0.0676(18) 0.137(3) 0.0546(13) -0.0211(16) -0.0035(13) -0.0001(17)

loop_
_atom_type_symbol
_atom_type_description
_atom_type_scat_dispersion_real
_atom_type_scat_dispersion_imag
_atom_type_scat_source
C C 0.0181 0.0091 'International Tables Vol C Tables 4.2.6.8 and 6.1.1.4'
H H 0.0000 0.0000 'International Tables Vol C Tables 4.2.6.8 and 6.1.1.4'
F F 0.0727 0.0534 'International Tables Vol C Tables 4.2.6.8 and 6.1.1.4'
N N 0.0311 0.0180 'International Tables Vol C Tables 4.2.6.8 and 6.1.1.4'
O O 0.0492 0.0322 'International Tables Vol C Tables 4.2.6.8 and 6.1.1.4'

loop_
_geom_angle_atom_site_label_1
_geom_angle_atom_site_label_2
_geom_angle_atom_site_label_3
_geom_angle
_geom_angle_site_symmetry_1
_geom_angle_site_symmetry_3
_geom_angle_publ_flag
C1 N1 C2 122.98(17) . . ?
O1 C1 N1 122.1(2) . . ?
O1 C1 C14 122.4(2) . . ?
N1 C1 C14 115.40(19) . . ?
N1 C2 C4 113.82(18) . . ?
N1 C2 C5 114.55(16) . . ?
C4 C2 C5 105.24(17) . . ?
C8 C3 C5 120.8(2) . . ?
C8 C3 C10 117.4(2) . . ?
C10 C3 C5 121.6(2) . . ?
C6 C4 C2 121.2(2) . . ?
C15 C4 C2 111.4(2) . . ?
C15 C4 C6 127.3(2) . . ?
C3 C5 C2 114.66(17) . . ?
C3 C5 C9 113.6(2) . . ?
C3 C5 C18 108.8(2) . . ?
C9 C5 C2 101.7(2) . . ?
C9 C5 C18 106.1(2) . . ?
C18 C5 C2 111.6(2) . . ?
C11 C6 C4 121.0(2) . . ?
C11 C6 C13 118.3(3) . . ?
C13 C6 C4 120.7(3) . . ?
C12 C7 C10 119.2(3) . . ?
C17 C8 C3 121.6(3) . . ?
O2 C9 C5 125.3(3) . . ?
O2 C9 C15 124.6(3) . . ?
C15 C9 C5 110.0(2) . . ?
C7 C10 C3 121.0(2) . . ?
C6 C11 C20 121.1(3) . . ?
F1 C12 C7 119.2(3) . . ?
F1 C12 C17 118.8(3) . . ?
C7 C12 C17 122.0(3) . . ?
C19 C13 C6 120.9(3) . . ?
C4 C15 C9 109.9(2) . . ?
C4 C15 C21 130.4(3) . . ?
C9 C15 C21 119.7(3) . . ?
F2 C16 C19 119.1(4) . . ?
F2 C16 C20 118.1(4) . . ?
C19 C16 C20 122.9(3) . . ?
C12 C17 C8 118.7(3) . . ?
C16 C19 C13 118.8(3) . . ?
C16 C20 C11 118.0(3) . . ?

loop_
_geom_bond_atom_site_label_1
_geom_bond_atom_site_label_2
_geom_bond_distance
_geom_bond_site_symmetry_2
_geom_bond_publ_flag
F1 C12 1.356(3) . ?
F2 C16 1.352(4) . ?
O1 C1 1.225(3) . ?
O2 C9 1.200(4) . ?
N1 C1 1.346(3) . ?
N1 C2 1.449(3) . ?
C1 C14 1.497(3) . ?
C2 C4 1.523(3) . ?
C2 C5 1.561(3) . ?
C3 C5 1.522(3) . ?
C3 C8 1.389(4) . ?
C3 C10 1.391(3) . ?
C4 C6 1.468(4) . ?
C4 C15 1.345(4) . ?
C5 C9 1.535(4) . ?
C5 C18 1.538(4) . ?
C6 C11 1.387(4) . ?
C6 C13 1.396(3) . ?
C7 C10 1.377(4) . ?
C7 C12 1.358(5) . ?
C8 C17 1.376(5) . ?
C9 C15 1.459(4) . ?
C11 C20 1.388(4) . ?
C12 C17 1.359(5) . ?
C13 C19 1.381(5) . ?
C15 C21 1.503(3) . ?
C16 C19 1.353(6) . ?
C16 C20 1.374(5) . ?
